data_7225275
loop_
_publ_author_name
'Qin, Jie'
'Xu, Bin'
'Zhang, Yong'
'Yuan, Dan'
'Yao, Yingming'

_publ_section_title
;
 Cooperative rare earth metal--zinc based heterometallic catalysts for
 copolymerization of CO2and cyclohexene oxide
;
_journal_issue 15
_journal_name_full 'Green Chem.'
_journal_page_first 4270
_journal_paper_doi 10.1039/C6GC00511J
_journal_volume 18
_journal_year 2016
_chemical_formula_moiety 'C55 H81 N2 Nd O5'
_chemical_formula_sum 'C55 H81 N2 Nd O5'
_chemical_formula_weight 994.46
_chemical_name_systematic
; 
 ? 
;
_space_group_IT_number 2
_symmetry_cell_setting triclinic
_symmetry_Int_Tables_number 2
_symmetry_space_group_name_Hall '-P 1'
_symmetry_space_group_name_H-M 'P -1'
_atom_sites_solution_hydrogens geom
_atom_sites_solution_primary direct
_atom_sites_solution_secondary difmap
_audit_creation_method SHELXL-97
_audit_update_record
;
2015-11-04 deposited with the CCDC.
2016-05-03 downloaded from the CCDC.
;
_cell_angle_alpha 98.661(3)
_cell_angle_beta 107.060(2)
_cell_angle_gamma 112.680(3)
_cell_formula_units_Z 2
_cell_length_a 13.610(3)
_cell_length_b 15.446(3)
_cell_length_c 15.506(3)
_cell_measurement_reflns_used 11727
_cell_measurement_temperature 223(2)
_cell_measurement_theta_max 27.5
_cell_measurement_theta_min 3.0
_cell_volume 2743.8(10)
_computing_cell_refinement CrystalClear
_computing_data_collection CrystalClear
_computing_data_reduction CrystalStructure
_computing_structure_refinement 'SHELXL-97 (Sheldrick, 1997)'
_computing_structure_solution 'SHELXS-97 (Sheldrick, 1990)'
_diffrn_ambient_temperature 223(2)
_diffrn_detector_area_resol_mean 14.63
_diffrn_measured_fraction_theta_full 0.993
_diffrn_measured_fraction_theta_max 0.993
_diffrn_measurement_device_type 'Rigaku Saturn'
_diffrn_measurement_method \w
_diffrn_radiation_monochromator graphite
_diffrn_radiation_source 'fine-focus sealed tube'
_diffrn_radiation_type MoK\a
_diffrn_radiation_wavelength 0.71075
_diffrn_reflns_av_R_equivalents 0.0577
_diffrn_reflns_av_sigmaI/netI 0.0921
_diffrn_reflns_limit_h_max 15
_diffrn_reflns_limit_h_min -16
_diffrn_reflns_limit_k_max 18
_diffrn_reflns_limit_k_min -18
_diffrn_reflns_limit_l_max 18
_diffrn_reflns_limit_l_min -18
_diffrn_reflns_number 22391
_diffrn_reflns_theta_full 25.50
_diffrn_reflns_theta_max 25.50
_diffrn_reflns_theta_min 3.05
_exptl_absorpt_coefficient_mu 0.990
_exptl_absorpt_correction_T_max 0.738
_exptl_absorpt_correction_T_min 0.436
_exptl_absorpt_correction_type multi-scan
_exptl_absorpt_process_details 'Jacobson, R. (1998) Private communication'
_exptl_crystal_colour blue
_exptl_crystal_density_diffrn 1.204
_exptl_crystal_density_method 'not measured'
_exptl_crystal_description block
_exptl_crystal_F_000 1050
_exptl_crystal_size_max 0.30
_exptl_crystal_size_mid 0.20
_exptl_crystal_size_min 0.15
_refine_diff_density_max 1.706
_refine_diff_density_min -1.148
_refine_diff_density_rms 0.105
_refine_ls_extinction_method none
_refine_ls_goodness_of_fit_ref 1.121
_refine_ls_hydrogen_treatment constr
_refine_ls_matrix_type full
_refine_ls_number_parameters 589
_refine_ls_number_reflns 10154
_refine_ls_number_restraints 9
_refine_ls_restrained_S_all 1.130
_refine_ls_R_factor_all 0.0811
_refine_ls_R_factor_gt 0.0672
_refine_ls_shift/su_max 0.001
_refine_ls_shift/su_mean 0.000
_refine_ls_structure_factor_coef Fsqd
_refine_ls_weighting_details 'calc w=1/[\s^2^(Fo^2^)+(0.0426P)^2^+3.9691P] where P=(Fo^2^+2Fc^2^)/3'
_refine_ls_weighting_scheme calc
_refine_ls_wR_factor_gt 0.1283
_refine_ls_wR_factor_ref 0.1376
_reflns_number_gt 8735
_reflns_number_total 10154
_reflns_threshold_expression >2sigma(I)
_cod_data_source_file c6gc00511j2.cif
_cod_data_source_block shelxl
_cod_depositor_comments 'Adding full bibliography for 7225275--7225277.cif.'
_cod_original_cell_volume 2743.6(9)
_cod_database_code 7225275

loop_
_symmetry_equiv_pos_as_xyz
'x, y, z'
'-x, -y, -z'

loop_
_atom_site_label
_atom_site_type_symbol
_atom_site_fract_x
_atom_site_fract_y
_atom_site_fract_z
_atom_site_U_iso_or_equiv
_atom_site_adp_type
_atom_site_occupancy
_atom_site_symmetry_multiplicity
_atom_site_calc_flag
_atom_site_refinement_flags
_atom_site_disorder_assembly
_atom_site_disorder_group
Nd1 Nd 0.31251(3) 0.37108(2) 0.16218(2) 0.03033(11) Uani 1 1 d . . .
O1 O 0.3006(3) 0.4200(3) 0.0325(3) 0.0378(9) Uani 1 1 d . . .
O2 O 0.3489(3) 0.2740(3) 0.2454(3) 0.0369(9) Uani 1 1 d . . .
O3 O 0.1978(3) 0.4102(3) 0.2209(3) 0.0362(9) Uani 1 1 d . . .
O4 O 0.4350(4) 0.5627(3) 0.2322(3) 0.0456(11) Uani 1 1 d . . .
O5 O 0.5328(3) 0.4446(3) 0.2097(3) 0.0413(10) Uani 1 1 d . . .
N1 N 0.3016(4) 0.2221(3) 0.0384(3) 0.0296(10) Uani 1 1 d . . .
N2 N 0.1093(4) 0.2188(3) 0.0768(3) 0.0329(11) Uani 1 1 d . . .
H2 H 0.1007 0.1870 0.1217 0.039 Uiso 1 1 calc R . .
C1 C 0.1870(5) 0.1400(4) -0.0160(4) 0.0288(12) Uani 1 1 d . . .
C2 C 0.0911(5) 0.1435(4) -0.0038(4) 0.0318(13) Uani 1 1 d . . .
C3 C -0.0192(5) 0.0726(4) -0.0654(4) 0.0365(13) Uani 1 1 d . . .
H3 H -0.0841 0.0750 -0.0576 0.044 Uiso 1 1 calc R . .
C4 C -0.0340(6) -0.0015(4) -0.1381(4) 0.0424(15) Uani 1 1 d . . .
H4 H -0.1085 -0.0470 -0.1814 0.051 Uiso 1 1 calc R . .
C5 C 0.0606(6) -0.0079(4) -0.1465(4) 0.0438(16) Uani 1 1 d . . .
H5 H 0.0508 -0.0600 -0.1938 0.053 Uiso 1 1 calc R . .
C6 C 0.1707(6) 0.0621(4) -0.0854(4) 0.0379(14) Uani 1 1 d . . .
H6 H 0.2351 0.0567 -0.0912 0.046 Uiso 1 1 calc R . .
C7 C 0.3469(5) 0.2690(4) -0.0299(4) 0.0328(13) Uani 1 1 d . . .
H7A H 0.4191 0.3292 0.0064 0.039 Uiso 1 1 calc R . .
H7B H 0.3644 0.2239 -0.0670 0.039 Uiso 1 1 calc R . .
C8 C 0.2646(5) 0.2939(4) -0.0959(4) 0.0289(12) Uani 1 1 d . . .
C9 C 0.2497(5) 0.3742(4) -0.0600(4) 0.0308(12) Uani 1 1 d . . .
C10 C 0.1814(5) 0.4053(4) -0.1245(4) 0.0354(13) Uani 1 1 d . . .
C11 C 0.1221(5) 0.3469(5) -0.2181(4) 0.0440(15) Uani 1 1 d . . .
H11 H 0.0736 0.3653 -0.2597 0.053 Uiso 1 1 calc R . .
C12 C 0.1301(5) 0.2625(4) -0.2544(4) 0.0451(16) Uani 1 1 d . A .
C13 C 0.2063(5) 0.2395(4) -0.1915(4) 0.0407(14) Uani 1 1 d . . .
H13 H 0.2186 0.1862 -0.2139 0.049 Uiso 1 1 calc R . .
C14 C 0.1779(6) 0.5029(5) -0.0911(5) 0.0462(16) Uani 1 1 d . . .
C15 C 0.1073(7) 0.5265(6) -0.1715(6) 0.074(2) Uani 1 1 d . . .
H15A H 0.0275 0.4764 -0.1972 0.111 Uiso 1 1 calc R . .
H15B H 0.1379 0.5278 -0.2208 0.111 Uiso 1 1 calc R . .
H15C H 0.1115 0.5901 -0.1479 0.111 Uiso 1 1 calc R . .
C16 C 0.3025(6) 0.5874(5) -0.0501(5) 0.0551(18) Uani 1 1 d . . .
H16A H 0.3344 0.5897 -0.0986 0.083 Uiso 1 1 calc R . .
H16B H 0.3497 0.5761 0.0030 0.083 Uiso 1 1 calc R . .
H16C H 0.3016 0.6494 -0.0291 0.083 Uiso 1 1 calc R . .
C17 C 0.1259(7) 0.5004(6) -0.0157(5) 0.067(2) Uani 1 1 d . . .
H17A H 0.1239 0.5623 0.0034 0.101 Uiso 1 1 calc R . .
H17B H 0.1727 0.4905 0.0387 0.101 Uiso 1 1 calc R . .
H17C H 0.0480 0.4470 -0.0416 0.101 Uiso 1 1 calc R . .
C18 C 0.0604(7) 0.2002(5) -0.3568(5) 0.063(2) Uani 1 1 d D . .
C19 C -0.0665(13) 0.1551(15) -0.3775(12) 0.094(3) Uani 0.50 1 d PD A 1
H19A H -0.0885 0.2066 -0.3633 0.142 Uiso 0.50 1 calc PR A 1
H19B H -0.0838 0.1120 -0.3388 0.142 Uiso 0.50 1 calc PR A 1
H19C H -0.1093 0.1174 -0.4438 0.142 Uiso 0.50 1 calc PR A 1
C19' C -0.0339(15) 0.2261(14) -0.4041(11) 0.094(3) Uani 0.50 1 d PD A 2
H19D H 0.0002 0.2904 -0.4128 0.142 Uiso 0.50 1 calc PR A 2
H19E H -0.0774 0.2273 -0.3647 0.142 Uiso 0.50 1 calc PR A 2
H19F H -0.0850 0.1774 -0.4650 0.142 Uiso 0.50 1 calc PR A 2
C20 C 0.0989(16) 0.1221(13) -0.3845(11) 0.094(3) Uani 0.50 1 d PD A 1
H20A H 0.0543 0.0853 -0.4508 0.142 Uiso 0.50 1 calc PR A 1
H20B H 0.0864 0.0776 -0.3464 0.142 Uiso 0.50 1 calc PR A 1
H20C H 0.1802 0.1542 -0.3736 0.142 Uiso 0.50 1 calc PR A 1
C20' C -0.0108(17) 0.0942(14) -0.3636(11) 0.094(3) Uani 0.50 1 d P A 2
H20D H -0.0672 0.0590 -0.4278 0.142 Uiso 0.50 1 calc PR A 2
H20E H -0.0504 0.0921 -0.3205 0.142 Uiso 0.50 1 calc PR A 2
H20F H 0.0394 0.0636 -0.3469 0.142 Uiso 0.50 1 calc PR A 2
C21 C 0.0863(18) 0.2650(13) -0.4222(11) 0.094(3) Uani 0.50 1 d PD A 1
H21A H 0.1689 0.2980 -0.4061 0.142 Uiso 0.50 1 calc PR A 1
H21B H 0.0584 0.3135 -0.4140 0.142 Uiso 0.50 1 calc PR A 1
H21C H 0.0478 0.2239 -0.4875 0.142 Uiso 0.50 1 calc PR A 1
C21' C 0.1360(15) 0.2120(15) -0.4151(11) 0.094(3) Uani 0.50 1 d PD A 2
H21D H 0.0875 0.1759 -0.4810 0.142 Uiso 0.50 1 calc PR A 2
H21E H 0.1903 0.1865 -0.3921 0.142 Uiso 0.50 1 calc PR A 2
H21F H 0.1779 0.2811 -0.4089 0.142 Uiso 0.50 1 calc PR A 2
C22 C 0.3866(5) 0.1909(4) 0.0910(4) 0.0337(13) Uani 1 1 d . . .
H22A H 0.4612 0.2496 0.1245 0.040 Uiso 1 1 calc R . .
H22B H 0.3964 0.1478 0.0445 0.040 Uiso 1 1 calc R . .
C23 C 0.3586(5) 0.1382(4) 0.1619(4) 0.0323(13) Uani 1 1 d . . .
C24 C 0.3486(5) 0.1863(4) 0.2408(4) 0.0340(13) Uani 1 1 d . . .
C25 C 0.3384(5) 0.1398(4) 0.3130(4) 0.0373(14) Uani 1 1 d . . .
C26 C 0.3356(5) 0.0481(4) 0.2984(4) 0.0436(15) Uani 1 1 d . . .
H26 H 0.3285 0.0173 0.3456 0.052 Uiso 1 1 calc R . .
C27 C 0.3421(5) -0.0014(4) 0.2210(4) 0.0413(15) Uani 1 1 d . . .
C28 C 0.3537(5) 0.0455(4) 0.1519(4) 0.0406(14) Uani 1 1 d . . .
H28 H 0.3584 0.0138 0.0976 0.049 Uiso 1 1 calc R . .
C29 C 0.3311(6) 0.1908(4) 0.4022(4) 0.0424(15) Uani 1 1 d . . .
C30 C 0.3308(7) 0.1329(5) 0.4741(5) 0.065(2) Uani 1 1 d . . .
H30A H 0.2652 0.0681 0.4455 0.098 Uiso 1 1 calc R . .
H30B H 0.3255 0.1674 0.5289 0.098 Uiso 1 1 calc R . .
H30C H 0.4016 0.1265 0.4935 0.098 Uiso 1 1 calc R . .
C31 C 0.2173(6) 0.1992(5) 0.3749(4) 0.0526(17) Uani 1 1 d . . .
H31A H 0.2141 0.2356 0.3292 0.079 Uiso 1 1 calc R . .
H31B H 0.2137 0.2333 0.4309 0.079 Uiso 1 1 calc R . .
H31C H 0.1524 0.1339 0.3475 0.079 Uiso 1 1 calc R . .
C32 C 0.4348(6) 0.2935(5) 0.4520(4) 0.0539(18) Uani 1 1 d . . .
H32A H 0.5059 0.2875 0.4681 0.081 Uiso 1 1 calc R . .
H32B H 0.4299 0.3235 0.5093 0.081 Uiso 1 1 calc R . .
H32C H 0.4339 0.3342 0.4102 0.081 Uiso 1 1 calc R . .
C33 C 0.3435(6) -0.1014(4) 0.2150(5) 0.0547(18) Uani 1 1 d . . .
C34 C 0.2310(8) -0.1748(5) 0.2188(7) 0.091(3) Uani 1 1 d . . .
H34A H 0.1654 -0.1780 0.1694 0.136 Uiso 1 1 calc R . .
H34B H 0.2286 -0.1533 0.2799 0.136 Uiso 1 1 calc R . .
H34C H 0.2282 -0.2394 0.2096 0.136 Uiso 1 1 calc R . .
C35 C 0.4470(8) -0.0884(6) 0.2986(6) 0.097(3) Uani 1 1 d . . .
H35A H 0.4464 -0.1517 0.2969 0.146 Uiso 1 1 calc R . .
H35B H 0.4426 -0.0615 0.3572 0.146 Uiso 1 1 calc R . .
H35C H 0.5178 -0.0438 0.2947 0.146 Uiso 1 1 calc R . .
C36 C 0.3500(9) -0.1448(6) 0.1230(6) 0.090(3) Uani 1 1 d . . .
H36A H 0.2845 -0.1530 0.0698 0.135 Uiso 1 1 calc R . .
H36B H 0.3488 -0.2082 0.1217 0.135 Uiso 1 1 calc R . .
H36C H 0.4210 -0.1008 0.1188 0.135 Uiso 1 1 calc R . .
C37 C 0.0231(5) 0.2574(5) 0.0634(4) 0.0410(15) Uani 1 1 d . . .
H37A H -0.0508 0.2077 0.0143 0.049 Uiso 1 1 calc R . .
H37B H 0.0491 0.3159 0.0422 0.049 Uiso 1 1 calc R . .
C38 C 0.0067(5) 0.2835(4) 0.1536(4) 0.0335(13) Uani 1 1 d . . .
C39 C 0.0969(5) 0.3617(4) 0.2292(4) 0.0318(13) Uani 1 1 d . . .
C40 C 0.0790(5) 0.3872(4) 0.3141(4) 0.0347(13) Uani 1 1 d . . .
C41 C -0.0273(6) 0.3293(4) 0.3161(4) 0.0421(15) Uani 1 1 d . . .
H41 H -0.0390 0.3450 0.3720 0.051 Uiso 1 1 calc R . .
C42 C -0.1176(5) 0.2499(4) 0.2414(5) 0.0437(15) Uani 1 1 d . B .
C43 C -0.0985(5) 0.2281(4) 0.1596(5) 0.0429(15) Uani 1 1 d . . .
H43 H -0.1573 0.1750 0.1073 0.052 Uiso 1 1 calc R . .
C44 C 0.1722(6) 0.4771(5) 0.3983(4) 0.0455(16) Uani 1 1 d . . .
C45 C 0.1388(7) 0.4895(6) 0.4830(5) 0.072(2) Uani 1 1 d . . .
H45A H 0.0680 0.4960 0.4646 0.108 Uiso 1 1 calc R . .
H45B H 0.2000 0.5481 0.5330 0.108 Uiso 1 1 calc R . .
H45C H 0.1271 0.4325 0.5056 0.108 Uiso 1 1 calc R . .
C46 C 0.2861(6) 0.4719(5) 0.4327(5) 0.0579(19) Uani 1 1 d . . .
H46A H 0.2761 0.4163 0.4573 0.087 Uiso 1 1 calc R . .
H46B H 0.3443 0.5321 0.4822 0.087 Uiso 1 1 calc R . .
H46C H 0.3105 0.4640 0.3804 0.087 Uiso 1 1 calc R . .
C47 C 0.1898(7) 0.5706(5) 0.3672(5) 0.069(2) Uani 1 1 d . . .
H47A H 0.1966 0.5610 0.3063 0.103 Uiso 1 1 calc R . .
H47B H 0.2597 0.6261 0.4136 0.103 Uiso 1 1 calc R . .
H47C H 0.1243 0.5835 0.3621 0.103 Uiso 1 1 calc R . .
C48 C -0.2313(6) 0.1906(5) 0.2509(5) 0.0575(18) Uani 1 1 d D . .
C49 C -0.3200(16) 0.1055(13) 0.1599(14) 0.091(3) Uani 0.50 1 d PD B 1
H49A H -0.2875 0.0621 0.1450 0.137 Uiso 0.50 1 calc PR B 1
H49B H -0.3382 0.1322 0.1080 0.137 Uiso 0.50 1 calc PR B 1
H49C H -0.3897 0.0690 0.1697 0.137 Uiso 0.50 1 calc PR B 1
C49' C -0.3337(18) 0.1406(15) 0.1538(17) 0.091(3) Uani 0.50 1 d P B 2
H49D H -0.3127 0.1082 0.1089 0.137 Uiso 0.50 1 calc PR B 2
H49E H -0.3523 0.1899 0.1314 0.137 Uiso 0.50 1 calc PR B 2
H49F H -0.4003 0.0924 0.1603 0.137 Uiso 0.50 1 calc PR B 2
C50 C -0.2898(15) 0.2579(13) 0.2616(15) 0.091(3) Uani 0.50 1 d PD B 1
H50A H -0.3543 0.2257 0.2795 0.137 Uiso 0.50 1 calc PR B 1
H50B H -0.3175 0.2706 0.2020 0.137 Uiso 0.50 1 calc PR B 1
H50C H -0.2343 0.3197 0.3101 0.137 Uiso 0.50 1 calc PR B 1
C50' C -0.2522(16) 0.2468(14) 0.3273(15) 0.091(3) Uani 0.50 1 d P B 2
H50D H -0.3203 0.2028 0.3351 0.137 Uiso 0.50 1 calc PR B 2
H50E H -0.2636 0.3006 0.3090 0.137 Uiso 0.50 1 calc PR B 2
H50F H -0.1859 0.2727 0.3864 0.137 Uiso 0.50 1 calc PR B 2
C51 C -0.2152(17) 0.1460(14) 0.3297(13) 0.091(3) Uani 0.50 1 d PD B 1
H51A H -0.1964 0.1931 0.3883 0.137 Uiso 0.50 1 calc PR B 1
H51B H -0.1528 0.1285 0.3357 0.137 Uiso 0.50 1 calc PR B 1
H51C H -0.2858 0.0875 0.3164 0.137 Uiso 0.50 1 calc PR B 1
C51' C -0.2227(17) 0.1036(12) 0.2827(15) 0.091(3) Uani 0.50 1 d PD B 2
H51D H -0.1579 0.1280 0.3427 0.137 Uiso 0.50 1 calc PR B 2
H51E H -0.2114 0.0636 0.2357 0.137 Uiso 0.50 1 calc PR B 2
H51F H -0.2933 0.0641 0.2900 0.137 Uiso 0.50 1 calc PR B 2
C52 C 0.5517(6) 0.6082(5) 0.2416(6) 0.065(2) Uani 1 1 d . . .
H52A H 0.6029 0.6316 0.3085 0.078 Uiso 1 1 calc R . .
H52B H 0.5661 0.6648 0.2170 0.078 Uiso 1 1 calc R . .
C53 C 0.5750(6) 0.5372(4) 0.1892(5) 0.0521(17) Uani 1 1 d . . .
H53A H 0.5380 0.5263 0.1213 0.063 Uiso 1 1 calc R . .
H53B H 0.6584 0.5638 0.2057 0.063 Uiso 1 1 calc R . .
C54 C 0.3880(7) 0.6295(5) 0.2426(6) 0.072(2) Uani 1 1 d . . .
H54A H 0.4215 0.6685 0.3084 0.107 Uiso 1 1 calc R . .
H54B H 0.3050 0.5931 0.2227 0.107 Uiso 1 1 calc R . .
H54C H 0.4055 0.6726 0.2039 0.107 Uiso 1 1 calc R . .
C55 C 0.6106(6) 0.4445(6) 0.2940(5) 0.069(2) Uani 1 1 d . . .
H55A H 0.6858 0.4637 0.2906 0.104 Uiso 1 1 calc R . .
H55B H 0.5819 0.3791 0.3011 0.104 Uiso 1 1 calc R . .
H55C H 0.6172 0.4907 0.3478 0.104 Uiso 1 1 calc R . .

loop_
_atom_site_aniso_label
_atom_site_aniso_U_11
_atom_site_aniso_U_22
_atom_site_aniso_U_33
_atom_site_aniso_U_23
_atom_site_aniso_U_13
_atom_site_aniso_U_12
Nd1 0.02841(19) 0.02544(17) 0.03371(19) 0.00818(13) 0.01206(14) 0.00908(14)
O1 0.043(3) 0.037(2) 0.033(2) 0.0098(18) 0.0118(19) 0.021(2)
O2 0.045(3) 0.030(2) 0.036(2) 0.0119(18) 0.0168(19) 0.0156(19)
O3 0.029(2) 0.035(2) 0.040(2) 0.0049(18) 0.0154(19) 0.0107(19)
O4 0.038(3) 0.027(2) 0.067(3) 0.007(2) 0.027(2) 0.008(2)
O5 0.029(2) 0.041(2) 0.046(2) 0.013(2) 0.012(2) 0.010(2)
N1 0.029(3) 0.028(2) 0.033(3) 0.012(2) 0.011(2) 0.013(2)
N2 0.031(3) 0.031(2) 0.029(2) 0.003(2) 0.010(2) 0.011(2)
C1 0.029(3) 0.026(3) 0.030(3) 0.013(2) 0.012(2) 0.009(2)
C2 0.033(3) 0.024(3) 0.035(3) 0.010(2) 0.013(3) 0.010(3)
C3 0.030(3) 0.034(3) 0.037(3) 0.004(3) 0.011(3) 0.010(3)
C4 0.040(4) 0.032(3) 0.039(3) 0.002(3) 0.008(3) 0.009(3)
C5 0.057(5) 0.026(3) 0.041(4) 0.003(3) 0.018(3) 0.014(3)
C6 0.048(4) 0.028(3) 0.036(3) 0.007(3) 0.019(3) 0.015(3)
C7 0.033(3) 0.029(3) 0.042(3) 0.013(3) 0.023(3) 0.012(3)
C8 0.026(3) 0.032(3) 0.028(3) 0.012(2) 0.013(2) 0.010(3)
C9 0.026(3) 0.027(3) 0.035(3) 0.010(2) 0.012(3) 0.008(3)
C10 0.027(3) 0.044(3) 0.038(3) 0.019(3) 0.015(3) 0.015(3)
C11 0.035(4) 0.050(4) 0.045(4) 0.026(3) 0.012(3) 0.015(3)
C12 0.042(4) 0.041(3) 0.034(3) 0.015(3) 0.009(3) 0.004(3)
C13 0.043(4) 0.033(3) 0.041(4) 0.014(3) 0.020(3) 0.009(3)
C14 0.046(4) 0.056(4) 0.057(4) 0.031(3) 0.024(3) 0.036(4)
C15 0.078(6) 0.077(5) 0.088(6) 0.046(5) 0.026(5) 0.053(5)
C16 0.069(5) 0.045(4) 0.069(5) 0.025(4) 0.035(4) 0.034(4)
C17 0.081(6) 0.081(5) 0.087(6) 0.042(5) 0.058(5) 0.058(5)
C18 0.063(5) 0.051(4) 0.041(4) 0.010(3) 0.002(4) 0.008(4)
C19 0.083(6) 0.092(7) 0.048(4) 0.001(4) 0.007(4) 0.002(5)
C19' 0.083(6) 0.092(7) 0.048(4) 0.001(4) 0.007(4) 0.002(5)
C20 0.083(6) 0.092(7) 0.048(4) 0.001(4) 0.007(4) 0.002(5)
C20' 0.083(6) 0.092(7) 0.048(4) 0.001(4) 0.007(4) 0.002(5)
C21 0.083(6) 0.092(7) 0.048(4) 0.001(4) 0.007(4) 0.002(5)
C21' 0.083(6) 0.092(7) 0.048(4) 0.001(4) 0.007(4) 0.002(5)
C22 0.035(3) 0.035(3) 0.041(3) 0.017(3) 0.020(3) 0.020(3)
C23 0.026(3) 0.029(3) 0.037(3) 0.012(3) 0.007(3) 0.011(3)
C24 0.029(3) 0.030(3) 0.040(3) 0.011(3) 0.012(3) 0.011(3)
C25 0.036(4) 0.035(3) 0.039(3) 0.014(3) 0.011(3) 0.016(3)
C26 0.043(4) 0.038(3) 0.044(4) 0.020(3) 0.013(3) 0.013(3)
C27 0.045(4) 0.034(3) 0.041(3) 0.013(3) 0.012(3) 0.017(3)
C28 0.037(4) 0.034(3) 0.047(4) 0.008(3) 0.013(3) 0.017(3)
C29 0.045(4) 0.040(3) 0.037(3) 0.018(3) 0.015(3) 0.013(3)
C30 0.088(6) 0.060(5) 0.048(4) 0.028(4) 0.032(4) 0.027(4)
C31 0.060(5) 0.054(4) 0.042(4) 0.010(3) 0.028(4) 0.019(4)
C32 0.049(4) 0.047(4) 0.038(4) 0.008(3) 0.007(3) 0.004(3)
C33 0.068(5) 0.031(3) 0.058(4) 0.016(3) 0.016(4) 0.020(4)
C34 0.104(8) 0.039(4) 0.126(8) 0.035(5) 0.047(6) 0.024(5)
C35 0.113(8) 0.064(5) 0.101(7) 0.028(5) -0.005(6) 0.060(6)
C36 0.154(9) 0.054(5) 0.087(6) 0.025(5) 0.050(6) 0.068(6)
C37 0.035(4) 0.046(4) 0.037(3) 0.002(3) 0.009(3) 0.021(3)
C38 0.030(3) 0.031(3) 0.035(3) 0.004(2) 0.009(3) 0.014(3)
C39 0.025(3) 0.032(3) 0.038(3) 0.010(3) 0.009(3) 0.014(3)
C40 0.034(4) 0.038(3) 0.035(3) 0.013(3) 0.014(3) 0.018(3)
C41 0.048(4) 0.049(4) 0.044(4) 0.020(3) 0.028(3) 0.026(3)
C42 0.030(4) 0.042(3) 0.062(4) 0.017(3) 0.021(3) 0.015(3)
C43 0.028(4) 0.037(3) 0.056(4) 0.006(3) 0.014(3) 0.012(3)
C44 0.047(4) 0.051(4) 0.033(3) 0.004(3) 0.011(3) 0.024(3)
C45 0.063(5) 0.093(6) 0.040(4) -0.005(4) 0.015(4) 0.029(5)
C46 0.041(4) 0.064(5) 0.048(4) -0.002(3) 0.004(3) 0.021(4)
C47 0.080(6) 0.047(4) 0.058(5) -0.003(4) 0.011(4) 0.026(4)
C48 0.049(5) 0.057(4) 0.072(5) 0.022(4) 0.032(4) 0.023(4)
C49 0.057(5) 0.091(6) 0.132(8) 0.036(6) 0.059(5) 0.023(5)
C49' 0.057(5) 0.091(6) 0.132(8) 0.036(6) 0.059(5) 0.023(5)
C50 0.057(5) 0.091(6) 0.132(8) 0.036(6) 0.059(5) 0.023(5)
C50' 0.057(5) 0.091(6) 0.132(8) 0.036(6) 0.059(5) 0.023(5)
C51 0.057(5) 0.091(6) 0.132(8) 0.036(6) 0.059(5) 0.023(5)
C51' 0.057(5) 0.091(6) 0.132(8) 0.036(6) 0.059(5) 0.023(5)
C52 0.054(5) 0.042(4) 0.090(6) 0.018(4) 0.033(4) 0.010(4)
C53 0.038(4) 0.038(3) 0.069(5) 0.017(3) 0.023(4) 0.005(3)
C54 0.073(6) 0.042(4) 0.111(7) 0.017(4) 0.051(5) 0.028(4)
C55 0.045(5) 0.084(6) 0.052(4) 0.018(4) 0.006(4) 0.014(4)

loop_
_atom_type_symbol
_atom_type_description
_atom_type_scat_dispersion_real
_atom_type_scat_dispersion_imag
_atom_type_scat_source
C C 0.0033 0.0016 'International Tables Vol C Tables 4.2.6.8 and 6.1.1.4'
H H 0.0000 0.0000 'International Tables Vol C Tables 4.2.6.8 and 6.1.1.4'
N N 0.0061 0.0033 'International Tables Vol C Tables 4.2.6.8 and 6.1.1.4'
O O 0.0106 0.0060 'International Tables Vol C Tables 4.2.6.8 and 6.1.1.4'
Nd Nd -0.1943 3.0179 'International Tables Vol C Tables 4.2.6.8 and 6.1.1.4'

loop_
_geom_angle_atom_site_label_1
_geom_angle_atom_site_label_2
_geom_angle_atom_site_label_3
_geom_angle
O2 Nd1 O1 149.76(13)
O2 Nd1 O3 101.29(14)
O1 Nd1 O3 106.52(14)
O2 Nd1 O5 80.42(13)
O1 Nd1 O5 88.50(13)
O3 Nd1 O5 134.11(13)
O2 Nd1 N2 83.11(14)
O1 Nd1 N2 92.60(14)
O3 Nd1 N2 75.23(13)
O5 Nd1 N2 148.70(13)
O2 Nd1 O4 120.19(14)
O1 Nd1 O4 77.28(14)
O3 Nd1 O4 79.08(13)
O5 Nd1 O4 61.97(13)
N2 Nd1 O4 148.38(13)
O2 Nd1 N1 74.47(13)
O1 Nd1 N1 76.67(13)
O3 Nd1 N1 139.77(14)
O5 Nd1 N1 85.41(13)
N2 Nd1 N1 64.54(13)
O4 Nd1 N1 138.35(13)
C9 O1 Nd1 134.7(3)
C24 O2 Nd1 145.2(3)
C39 O3 Nd1 136.8(3)
C52 O4 C54 113.9(5)
C52 O4 Nd1 120.1(3)
C54 O4 Nd1 124.5(4)
C55 O5 C53 112.8(5)
C55 O5 Nd1 124.4(4)
C53 O5 Nd1 109.7(3)
C1 N1 C22 112.9(4)
C1 N1 C7 108.2(4)
C22 N1 C7 107.0(4)
C1 N1 Nd1 116.3(3)
C22 N1 Nd1 107.4(3)
C7 N1 Nd1 104.3(3)
C2 N2 C37 116.8(4)
C2 N2 Nd1 118.6(3)
C37 N2 Nd1 106.6(3)
C2 N2 H2 104.4
C37 N2 H2 104.4
Nd1 N2 H2 104.4
C6 C1 C2 119.1(5)
C6 C1 N1 121.0(5)
C2 C1 N1 119.7(5)
C3 C2 C1 119.5(5)
C3 C2 N2 121.7(5)
C1 C2 N2 118.7(5)
C4 C3 C2 120.5(6)
C4 C3 H3 119.7
C2 C3 H3 119.7
C5 C4 C3 119.7(6)
C5 C4 H4 120.1
C3 C4 H4 120.1
C4 C5 C6 120.1(5)
C4 C5 H5 119.9
C6 C5 H5 119.9
C1 C6 C5 120.8(6)
C1 C6 H6 119.6
C5 C6 H6 119.6
C8 C7 N1 113.5(4)
C8 C7 H7A 108.9
N1 C7 H7A 108.9
C8 C7 H7B 108.9
N1 C7 H7B 108.9
H7A C7 H7B 107.7
C9 C8 C13 120.9(5)
C9 C8 C7 118.2(5)
C13 C8 C7 120.9(5)
O1 C9 C8 119.1(5)
O1 C9 C10 122.3(5)
C8 C9 C10 118.6(5)
C11 C10 C9 118.0(5)
C11 C10 C14 121.5(5)
C9 C10 C14 120.5(5)
C10 C11 C12 124.2(5)
C10 C11 H11 117.9
C12 C11 H11 117.9
C11 C12 C13 116.3(5)
C11 C12 C18 121.6(6)
C13 C12 C18 122.1(6)
C12 C13 C8 121.6(6)
C12 C13 H13 119.2
C8 C13 H13 119.2
C15 C14 C17 107.6(6)
C15 C14 C10 112.5(6)
C17 C14 C10 111.2(5)
C15 C14 C16 107.0(6)
C17 C14 C16 109.8(6)
C10 C14 C16 108.6(5)
C14 C15 H15A 109.5
C14 C15 H15B 109.5
H15A C15 H15B 109.5
C14 C15 H15C 109.5
H15A C15 H15C 109.5
H15B C15 H15C 109.5
C14 C16 H16A 109.5
C14 C16 H16B 109.5
H16A C16 H16B 109.5
C14 C16 H16C 109.5
H16A C16 H16C 109.5
H16B C16 H16C 109.5
C14 C17 H17A 109.5
C14 C17 H17B 109.5
H17A C17 H17B 109.5
C14 C17 H17C 109.5
H17A C17 H17C 109.5
H17B C17 H17C 109.5
C19 C18 C19' 47.0(10)
C19 C18 C12 111.0(9)
C19' C18 C12 111.9(9)
C19 C18 C20' 56.2(10)
C19' C18 C20' 100.5(12)
C12 C18 C20' 110.8(8)
C19 C18 C21' 136.2(10)
C19' C18 C21' 107.6(12)
C12 C18 C21' 112.0(8)
C20' C18 C21' 113.5(12)
C19 C18 C20 111.8(12)
C19' C18 C20 136.1(10)
C12 C18 C20 111.9(8)
C20' C18 C20 60.2(11)
C21' C18 C20 57.7(10)
C19 C18 C21 109.1(12)
C19' C18 C21 64.8(11)
C12 C18 C21 109.5(8)
C20' C18 C21 139.7(10)
C21' C18 C21 47.6(10)
C20 C18 C21 103.2(12)
C18 C19 H19A 109.5
C18 C19 H19B 109.5
C18 C19 H19C 109.5
C18 C19' H19D 109.5
C18 C19' H19E 109.5
H19D C19' H19E 109.5
C18 C19' H19F 109.5
H19D C19' H19F 109.5
H19E C19' H19F 109.5
C18 C20 H20A 109.5
C18 C20 H20B 109.5
C18 C20 H20C 109.5
C18 C20' H20D 109.5
C18 C20' H20E 109.5
H20D C20' H20E 109.5
C18 C20' H20F 109.5
H20D C20' H20F 109.5
H20E C20' H20F 109.5
C18 C21 H21A 109.5
C18 C21 H21B 109.5
C18 C21 H21C 109.5
C18 C21' H21D 109.5
C18 C21' H21E 109.5
H21D C21' H21E 109.5
C18 C21' H21F 109.5
H21D C21' H21F 109.5
H21E C21' H21F 109.5
N1 C22 C23 117.3(4)
N1 C22 H22A 108.0
C23 C22 H22A 108.0
N1 C22 H22B 108.0
C23 C22 H22B 108.0
H22A C22 H22B 107.2
C28 C23 C24 120.8(5)
C28 C23 C22 118.7(5)
C24 C23 C22 120.2(5)
O2 C24 C23 118.7(5)
O2 C24 C25 122.8(5)
C23 C24 C25 118.5(5)
C26 C25 C24 117.1(5)
C26 C25 C29 122.3(5)
C24 C25 C29 120.6(5)
C27 C26 C25 125.5(6)
C27 C26 H26 117.3
C25 C26 H26 117.3
C26 C27 C28 116.8(5)
C26 C27 C33 120.6(5)
C28 C27 C33 122.5(6)
C23 C28 C27 121.2(6)
C23 C28 H28 119.4
C27 C28 H28 119.4
C30 C29 C25 112.3(5)
C30 C29 C32 107.2(5)
C25 C29 C32 110.8(5)
C30 C29 C31 106.9(6)
C25 C29 C31 109.4(5)
C32 C29 C31 110.1(5)
C29 C30 H30A 109.5
C29 C30 H30B 109.5
H30A C30 H30B 109.5
C29 C30 H30C 109.5
H30A C30 H30C 109.5
H30B C30 H30C 109.5
C29 C31 H31A 109.5
C29 C31 H31B 109.5
H31A C31 H31B 109.5
C29 C31 H31C 109.5
H31A C31 H31C 109.5
H31B C31 H31C 109.5
C29 C32 H32A 109.5
C29 C32 H32B 109.5
H32A C32 H32B 109.5
C29 C32 H32C 109.5
H32A C32 H32C 109.5
H32B C32 H32C 109.5
C36 C33 C35 109.3(7)
C36 C33 C34 107.3(7)
C35 C33 C34 109.7(7)
C36 C33 C27 112.4(5)
C35 C33 C27 109.0(5)
C34 C33 C27 109.0(6)
C33 C34 H34A 109.5
C33 C34 H34B 109.5
H34A C34 H34B 109.5
C33 C34 H34C 109.5
H34A C34 H34C 109.5
H34B C34 H34C 109.5
C33 C35 H35A 109.5
C33 C35 H35B 109.5
H35A C35 H35B 109.5
C33 C35 H35C 109.5
H35A C35 H35C 109.5
H35B C35 H35C 109.5
C33 C36 H36A 109.5
C33 C36 H36B 109.5
H36A C36 H36B 109.5
C33 C36 H36C 109.5
H36A C36 H36C 109.5
H36B C36 H36C 109.5
N2 C37 C38 111.0(5)
N2 C37 H37A 109.4
C38 C37 H37A 109.4
N2 C37 H37B 109.4
C38 C37 H37B 109.4
H37A C37 H37B 108.0
C39 C38 C43 121.7(5)
C39 C38 C37 119.1(5)
C43 C38 C37 119.2(5)
O3 C39 C38 119.3(5)
O3 C39 C40 122.3(5)
C38 C39 C40 118.4(5)
C41 C40 C39 117.3(5)
C41 C40 C44 121.3(5)
C39 C40 C44 121.3(5)
C42 C41 C40 124.7(6)
C42 C41 H41 117.6
C40 C41 H41 117.6
C43 C42 C41 116.7(6)
C43 C42 C48 122.7(6)
C41 C42 C48 120.7(6)
C42 C43 C38 121.1(6)
C42 C43 H43 119.4
C38 C43 H43 119.4
C45 C44 C46 106.9(5)
C45 C44 C40 113.4(6)
C46 C44 C40 111.9(5)
C45 C44 C47 106.3(6)
C46 C44 C47 109.8(6)
C40 C44 C47 108.4(5)
C44 C45 H45A 109.5
C44 C45 H45B 109.5
H45A C45 H45B 109.5
C44 C45 H45C 109.5
H45A C45 H45C 109.5
H45B C45 H45C 109.5
C44 C46 H46A 109.5
C44 C46 H46B 109.5
H46A C46 H46B 109.5
C44 C46 H46C 109.5
H46A C46 H46C 109.5
H46B C46 H46C 109.5
C44 C47 H47A 109.5
C44 C47 H47B 109.5
H47A C47 H47B 109.5
C44 C47 H47C 109.5
H47A C47 H47C 109.5
H47B C47 H47C 109.5
C51 C48 C50' 73.9(11)
C51 C48 C42 112.3(9)
C50' C48 C42 113.6(9)
C51 C48 C51' 32.8(9)
C50' C48 C51' 105.5(11)
C42 C48 C51' 106.8(8)
C51 C48 C49' 125.3(13)
C50' C48 C49' 114.7(11)
C42 C48 C49' 111.8(10)
C51' C48 C49' 103.4(12)
C51 C48 C49 107.0(12)
C50' C48 C49 129.2(12)
C42 C48 C49 112.3(10)
C51' C48 C49 80.3(11)
C49' C48 C49 24.2(11)
C51 C48 C50 112.5(11)
C50' C48 C50 40.7(9)
C42 C48 C50 108.6(8)
C51' C48 C50 139.2(11)
C49' C48 C50 81.7(11)
C49 C48 C50 103.9(11)
C48 C49 H49A 109.5
C48 C49 H49B 109.5
C48 C49 H49C 109.5
C48 C49' H49D 109.5
C48 C49' H49E 109.5
H49D C49' H49E 109.5
C48 C49' H49F 109.5
H49D C49' H49F 109.5
H49E C49' H49F 109.5
C48 C50 H50A 109.5
C48 C50 H50B 109.5
C48 C50 H50C 109.5
C48 C50' H50D 109.5
C48 C50' H50E 109.5
H50D C50' H50E 109.5
C48 C50' H50F 109.5
H50D C50' H50F 109.5
H50E C50' H50F 109.5
C48 C51 H51A 109.5
C48 C51 H51B 109.5
C48 C51 H51C 109.5
C48 C51' H51D 109.5
C48 C51' H51E 109.5
H51D C51' H51E 109.5
C48 C51' H51F 109.5
H51D C51' H51F 109.5
H51E C51' H51F 109.5
O4 C52 C53 109.2(6)
O4 C52 H52A 109.8
C53 C52 H52A 109.8
O4 C52 H52B 109.8
C53 C52 H52B 109.8
H52A C52 H52B 108.3
O5 C53 C52 111.5(6)
O5 C53 H53A 109.3
C52 C53 H53A 109.3
O5 C53 H53B 109.3
C52 C53 H53B 109.3
H53A C53 H53B 108.0
O4 C54 H54A 109.5
O4 C54 H54B 109.5
H54A C54 H54B 109.5
O4 C54 H54C 109.5
H54A C54 H54C 109.5
H54B C54 H54C 109.5
O5 C55 H55A 109.5
O5 C55 H55B 109.5
H55A C55 H55B 109.5
O5 C55 H55C 109.5
H55A C55 H55C 109.5
H55B C55 H55C 109.5

loop_
_geom_bond_atom_site_label_1
_geom_bond_atom_site_label_2
_geom_bond_distance
Nd1 O2 2.223(4)
Nd1 O1 2.237(4)
Nd1 O3 2.242(4)
Nd1 O5 2.578(4)
Nd1 N2 2.614(4)
Nd1 O4 2.624(4)
Nd1 N1 2.690(4)
O1 C9 1.331(6)
O2 C24 1.343(6)
O3 C39 1.343(6)
O4 C52 1.417(8)
O4 C54 1.420(7)
O5 C55 1.421(7)
O5 C53 1.445(7)
N1 C1 1.461(7)
N1 C22 1.494(6)
N1 C7 1.514(6)
N2 C2 1.461(7)
N2 C37 1.487(7)
N2 H2 0.9200
C1 C6 1.385(7)
C1 C2 1.393(7)
C2 C3 1.393(7)
C3 C4 1.386(8)
C3 H3 0.9400
C4 C5 1.370(8)
C4 H4 0.9400
C5 C6 1.386(8)
C5 H5 0.9400
C6 H6 0.9400
C7 C8 1.492(7)
C7 H7A 0.9800
C7 H7B 0.9800
C8 C9 1.394(7)
C8 C13 1.398(7)
C9 C10 1.427(7)
C10 C11 1.389(8)
C10 C14 1.541(8)
C11 C12 1.396(8)
C11 H11 0.9400
C12 C13 1.396(8)
C12 C18 1.516(9)
C13 H13 0.9400
C14 C15 1.522(8)
C14 C17 1.531(9)
C14 C16 1.548(9)
C15 H15A 0.9700
C15 H15B 0.9700
C15 H15C 0.9700
C16 H16A 0.9700
C16 H16B 0.9700
C16 H16C 0.9700
C17 H17A 0.9700
C17 H17B 0.9700
C17 H17C 0.9700
C18 C19 1.500(15)
C18 C19' 1.508(15)
C18 C20' 1.516(19)
C18 C21' 1.535(14)
C18 C20 1.542(15)
C18 C21 1.547(14)
C19 H19A 0.9700
C19 H19B 0.9700
C19 H19C 0.9700
C19' H19D 0.9700
C19' H19E 0.9700
C19' H19F 0.9700
C20 H20A 0.9700
C20 H20B 0.9700
C20 H20C 0.9700
C20' H20D 0.9700
C20' H20E 0.9700
C20' H20F 0.9700
C21 H21A 0.9700
C21 H21B 0.9700
C21 H21C 0.9700
C21' H21D 0.9700
C21' H21E 0.9700
C21' H21F 0.9700
C22 C23 1.513(7)
C22 H22A 0.9800
C22 H22B 0.9800
C23 C28 1.392(7)
C23 C24 1.404(8)
C24 C25 1.430(8)
C25 C26 1.383(8)
C25 C29 1.536(8)
C26 C27 1.368(8)
C26 H26 0.9400
C27 C28 1.393(8)
C27 C33 1.541(8)
C28 H28 0.9400
C29 C30 1.531(8)
C29 C32 1.540(8)
C29 C31 1.544(9)
C30 H30A 0.9700
C30 H30B 0.9700
C30 H30C 0.9700
C31 H31A 0.9700
C31 H31B 0.9700
C31 H31C 0.9700
C32 H32A 0.9700
C32 H32B 0.9700
C32 H32C 0.9700
C33 C36 1.525(10)
C33 C35 1.530(10)
C33 C34 1.539(10)
C34 H34A 0.9700
C34 H34B 0.9700
C34 H34C 0.9700
C35 H35A 0.9700
C35 H35B 0.9700
C35 H35C 0.9700
C36 H36A 0.9700
C36 H36B 0.9700
C36 H36C 0.9700
C37 C38 1.501(8)
C37 H37A 0.9800
C37 H37B 0.9800
C38 C39 1.388(7)
C38 C43 1.395(8)
C39 C40 1.432(8)
C40 C41 1.389(8)
C40 C44 1.538(8)
C41 C42 1.389(8)
C41 H41 0.9400
C42 C43 1.386(8)
C42 C48 1.529(9)
C43 H43 0.9400
C44 C45 1.521(9)
C44 C46 1.523(9)
C44 C47 1.545(9)
C45 H45A 0.9700
C45 H45B 0.9700
C45 H45C 0.9700
C46 H46A 0.9700
C46 H46B 0.9700
C46 H46C 0.9700
C47 H47A 0.9700
C47 H47B 0.9700
C47 H47C 0.9700
C48 C51 1.493(15)
C48 C50' 1.521(19)
C48 C51' 1.534(15)
C48 C49' 1.55(2)
C48 C49 1.547(16)
C48 C50 1.551(14)
C49 H49A 0.9700
C49 H49B 0.9700
C49 H49C 0.9700
C49' H49D 0.9700
C49' H49E 0.9700
C49' H49F 0.9700
C50 H50A 0.9700
C50 H50B 0.9700
C50 H50C 0.9700
C50' H50D 0.9700
C50' H50E 0.9700
C50' H50F 0.9700
C51 H51A 0.9700
C51 H51B 0.9700
C51 H51C 0.9700
C51' H51D 0.9700
C51' H51E 0.9700
C51' H51F 0.9700
C52 C53 1.453(9)
C52 H52A 0.9800
C52 H52B 0.9800
C53 H53A 0.9800
C53 H53B 0.9800
C54 H54A 0.9700
C54 H54B 0.9700
C54 H54C 0.9700
C55 H55A 0.9700
C55 H55B 0.9700
C55 H55C 0.9700

loop_
_geom_torsion_atom_site_label_1
_geom_torsion_atom_site_label_2
_geom_torsion_atom_site_label_3
_geom_torsion_atom_site_label_4
_geom_torsion
O2 Nd1 O1 C9 50.0(6)
O3 Nd1 O1 C9 -106.1(5)
O5 Nd1 O1 C9 117.9(5)
N2 Nd1 O1 C9 -30.8(5)
O4 Nd1 O1 C9 179.5(5)
N1 Nd1 O1 C9 32.3(5)
O1 Nd1 O2 C24 -28.4(8)
O3 Nd1 O2 C24 128.3(6)
O5 Nd1 O2 C24 -98.4(6)
N2 Nd1 O2 C24 54.9(6)
O4 Nd1 O2 C24 -147.9(6)
N1 Nd1 O2 C24 -10.5(6)
O2 Nd1 O3 C39 -58.1(5)
O1 Nd1 O3 C39 109.9(5)
O5 Nd1 O3 C39 -145.6(4)
N2 Nd1 O3 C39 21.6(5)
O4 Nd1 O3 C39 -177.0(5)
N1 Nd1 O3 C39 21.2(6)
O2 Nd1 O4 C52 70.8(5)
O1 Nd1 O4 C52 -82.5(5)
O3 Nd1 O4 C52 167.6(5)
O5 Nd1 O4 C52 12.7(5)
N2 Nd1 O4 C52 -156.4(5)
N1 Nd1 O4 C52 -30.0(5)
O2 Nd1 O4 C54 -124.3(5)
O1 Nd1 O4 C54 82.4(5)
O3 Nd1 O4 C54 -27.5(5)
O5 Nd1 O4 C54 177.6(5)
N2 Nd1 O4 C54 8.5(6)
N1 Nd1 O4 C54 134.9(5)
O2 Nd1 O5 C55 -29.6(5)
O1 Nd1 O5 C55 178.7(5)
O3 Nd1 O5 C55 66.9(5)
N2 Nd1 O5 C55 -88.8(5)
O4 Nd1 O5 C55 102.3(5)
N1 Nd1 O5 C55 -104.6(5)
O2 Nd1 O5 C53 -167.8(4)
O1 Nd1 O5 C53 40.5(4)
O3 Nd1 O5 C53 -71.3(4)
N2 Nd1 O5 C53 133.0(4)
O4 Nd1 O5 C53 -35.9(4)
N1 Nd1 O5 C53 117.2(4)
O2 Nd1 N1 C1 94.8(3)
O1 Nd1 N1 C1 -94.4(3)
O3 Nd1 N1 C1 5.6(4)
O5 Nd1 N1 C1 176.1(3)
N2 Nd1 N1 C1 5.1(3)
O4 Nd1 N1 C1 -147.0(3)
O2 Nd1 N1 C22 -32.8(3)
O1 Nd1 N1 C22 138.1(3)
O3 Nd1 N1 C22 -122.0(3)
O5 Nd1 N1 C22 48.5(3)
N2 Nd1 N1 C22 -122.5(3)
O4 Nd1 N1 C22 85.4(3)
O2 Nd1 N1 C7 -146.1(3)
O1 Nd1 N1 C7 24.7(3)
O3 Nd1 N1 C7 124.7(3)
O5 Nd1 N1 C7 -64.8(3)
N2 Nd1 N1 C7 124.2(3)
O4 Nd1 N1 C7 -27.9(4)
O2 Nd1 N2 C2 -87.6(3)
O1 Nd1 N2 C2 62.4(4)
O3 Nd1 N2 C2 168.8(4)
O5 Nd1 N2 C2 -29.0(5)
O4 Nd1 N2 C2 132.1(3)
N1 Nd1 N2 C2 -11.5(3)
O2 Nd1 N2 C37 138.1(3)
O1 Nd1 N2 C37 -72.0(3)
O3 Nd1 N2 C37 34.4(3)
O5 Nd1 N2 C37 -163.4(3)
O4 Nd1 N2 C37 -2.3(5)
N1 Nd1 N2 C37 -145.9(4)
C22 N1 C1 C6 -58.9(6)
C7 N1 C1 C6 59.4(6)
Nd1 N1 C1 C6 176.3(4)
C22 N1 C1 C2 126.6(5)
C7 N1 C1 C2 -115.1(5)
Nd1 N1 C1 C2 1.8(6)
C6 C1 C2 C3 -4.3(8)
N1 C1 C2 C3 170.4(5)
C6 C1 C2 N2 172.5(5)
N1 C1 C2 N2 -12.9(7)
C37 N2 C2 C3 -35.6(7)
Nd1 N2 C2 C3 -165.4(4)
C37 N2 C2 C1 147.8(5)
Nd1 N2 C2 C1 18.0(6)
C1 C2 C3 C4 0.4(8)
N2 C2 C3 C4 -176.2(5)
C2 C3 C4 C5 3.3(9)
C3 C4 C5 C6 -3.2(9)
C2 C1 C6 C5 4.5(8)
N1 C1 C6 C5 -170.1(5)
C4 C5 C6 C1 -0.8(9)
C1 N1 C7 C8 51.4(5)
C22 N1 C7 C8 173.3(4)
Nd1 N1 C7 C8 -73.1(4)
N1 C7 C8 C9 73.8(6)
N1 C7 C8 C13 -107.8(6)
Nd1 O1 C9 C8 -48.7(7)
Nd1 O1 C9 C10 132.2(5)
C13 C8 C9 O1 175.4(5)
C7 C8 C9 O1 -6.1(8)
C13 C8 C9 C10 -5.4(8)
C7 C8 C9 C10 173.1(5)
O1 C9 C10 C11 -173.4(5)
C8 C9 C10 C11 7.5(8)
O1 C9 C10 C14 8.8(8)
C8 C9 C10 C14 -170.3(5)
C9 C10 C11 C12 -3.7(9)
C14 C10 C11 C12 174.0(6)
C10 C11 C12 C13 -2.3(9)
C10 C11 C12 C18 178.2(6)
C11 C12 C13 C8 4.6(9)
C18 C12 C13 C8 -175.9(6)
C9 C8 C13 C12 -0.8(9)
C7 C8 C13 C12 -179.2(5)
C11 C10 C14 C15 -1.8(9)
C9 C10 C14 C15 175.9(6)
C11 C10 C14 C17 119.0(7)
C9 C10 C14 C17 -63.3(7)
C11 C10 C14 C16 -120.0(6)
C9 C10 C14 C16 57.7(7)
C11 C12 C18 C19 -64.1(12)
C13 C12 C18 C19 116.4(12)
C11 C12 C18 C19' -13.4(12)
C13 C12 C18 C19' 167.1(10)
C11 C12 C18 C20' -124.7(11)
C13 C12 C18 C20' 55.8(13)
C11 C12 C18 C21' 107.5(12)
C13 C12 C18 C21' -72.0(12)
C11 C12 C18 C20 170.2(10)
C13 C12 C18 C20 -9.3(12)
C11 C12 C18 C21 56.4(13)
C13 C12 C18 C21 -123.1(11)
C1 N1 C22 C23 -58.9(6)
C7 N1 C22 C23 -177.9(4)
Nd1 N1 C22 C23 70.6(5)
N1 C22 C23 C28 123.3(6)
N1 C22 C23 C24 -62.5(7)
Nd1 O2 C24 C23 25.2(9)
Nd1 O2 C24 C25 -154.8(5)
C28 C23 C24 O2 -177.2(5)
C22 C23 C24 O2 8.7(8)
C28 C23 C24 C25 2.8(8)
C22 C23 C24 C25 -171.2(5)
O2 C24 C25 C26 178.0(5)
C23 C24 C25 C26 -2.0(8)
O2 C24 C25 C29 -1.9(9)
C23 C24 C25 C29 178.1(5)
C24 C25 C26 C27 0.3(10)
C29 C25 C26 C27 -179.7(6)
C25 C26 C27 C28 0.6(10)
C25 C26 C27 C33 177.2(6)
C24 C23 C28 C27 -1.9(9)
C22 C23 C28 C27 172.2(5)
C26 C27 C28 C23 0.2(9)
C33 C27 C28 C23 -176.4(6)
C26 C25 C29 C30 4.8(9)
C24 C25 C29 C30 -175.2(6)
C26 C25 C29 C32 124.7(6)
C24 C25 C29 C32 -55.4(7)
C26 C25 C29 C31 -113.8(6)
C24 C25 C29 C31 66.2(7)
C26 C27 C33 C36 179.5(7)
C28 C27 C33 C36 -4.1(10)
C26 C27 C33 C35 -59.1(9)
C28 C27 C33 C35 117.3(8)
C26 C27 C33 C34 60.6(8)
C28 C27 C33 C34 -122.9(7)
C2 N2 C37 C38 146.8(5)
Nd1 N2 C37 C38 -77.9(5)
N2 C37 C38 C39 67.3(7)
N2 C37 C38 C43 -112.1(6)
Nd1 O3 C39 C38 -42.7(7)
Nd1 O3 C39 C40 136.8(4)
C43 C38 C39 O3 177.4(5)
C37 C38 C39 O3 -2.0(7)
C43 C38 C39 C40 -2.1(8)
C37 C38 C39 C40 178.5(5)
O3 C39 C40 C41 -177.4(5)
C38 C39 C40 C41 2.1(7)
O3 C39 C40 C44 4.7(8)
C38 C39 C40 C44 -175.9(5)
C39 C40 C41 C42 -1.1(9)
C44 C40 C41 C42 176.9(5)
C40 C41 C42 C43 0.0(9)
C40 C41 C42 C48 179.9(6)
C41 C42 C43 C38 0.1(9)
C48 C42 C43 C38 -179.7(6)
C39 C38 C43 C42 1.0(9)
C37 C38 C43 C42 -179.7(5)
C41 C40 C44 C45 4.3(8)
C39 C40 C44 C45 -177.8(6)
C41 C40 C44 C46 125.4(6)
C39 C40 C44 C46 -56.7(7)
C41 C40 C44 C47 -113.4(6)
C39 C40 C44 C47 64.5(7)
C43 C42 C48 C51 120.6(10)
C41 C42 C48 C51 -59.3(11)
C43 C42 C48 C50' -157.9(10)
C41 C42 C48 C50' 22.3(12)
C43 C42 C48 C51' 86.2(11)
C41 C42 C48 C51' -93.7(10)
C43 C42 C48 C49' -26.2(11)
C41 C42 C48 C49' 154.0(9)
C43 C42 C48 C49 0.0(11)
C41 C42 C48 C49 -179.9(9)
C43 C42 C48 C50 -114.4(10)
C41 C42 C48 C50 65.7(11)
C54 O4 C52 C53 -153.9(6)
Nd1 O4 C52 C53 12.6(8)
C55 O5 C53 C52 -82.7(7)
Nd1 O5 C53 C52 60.7(6)
O4 C52 C53 O5 -47.7(8)
